data_4075003
loop_
_publ_author_name
'Cuesta, Luciano'
'Hevia, Eva'
'Morales, Dolores'
'P\'erez, Julio'
'Riera, Luc\'ia'
'Miguel, Daniel'

_publ_section_title
;
 Reactivity of Molybdenum and Rhenium Hydroxo Complexes toward Organic
 Electrophiles:&#x00A0; Reactions that Afford Carboxylato Products&#x00A7;
;
_journal_issue 7
_journal_name_full Organometallics
_journal_page_first 1717
_journal_paper_doi 10.1021/om051081g
_journal_volume 25
_journal_year 2006
_chemical_formula_sum 'C22 H18 Mo N2 O6'
_chemical_formula_weight 502.32
_chemical_name_systematic
; 
 ? 
;
_space_group_IT_number 19
_symmetry_cell_setting orthorhombic
_symmetry_space_group_name_Hall 'P 2ac 2ab'
_symmetry_space_group_name_H-M 'P 21 21 21'
_atom_sites_solution_hydrogens geom
_atom_sites_solution_primary direct
_atom_sites_solution_secondary difmap
_audit_creation_method SHELXL-97
_cell_angle_alpha 90.00
_cell_angle_beta 90.00
_cell_angle_gamma 90.00
_cell_formula_units_Z 4
_cell_length_a 10.027(2)
_cell_length_b 10.868(2)
_cell_length_c 19.014(4)
_cell_measurement_temperature 293(2)
_cell_volume 2072.0(7)
_computing_cell_refinement 'Bruker SMART'
_computing_data_collection 'Bruker SMART'
_computing_data_reduction 'Bruker SHELXTL'
_computing_molecular_graphics 'Bruker SHELXTL'
_computing_publication_material 'Bruker SHELXTL'
_computing_structure_refinement 'SHELXL-97 (Sheldrick, 1997)'
_computing_structure_solution 'SHELXS-97 (Sheldrick, 1990)'
_diffrn_ambient_temperature 293(2)
_diffrn_measured_fraction_theta_full 0.999
_diffrn_measured_fraction_theta_max 0.999
_diffrn_measurement_device_type 'CCD area detector'
_diffrn_measurement_method 'phi and omega scans'
_diffrn_radiation_monochromator graphite
_diffrn_radiation_source 'fine-focus sealed tube'
_diffrn_radiation_type MoK\a
_diffrn_radiation_wavelength 0.71073
_diffrn_reflns_av_R_equivalents 0.0223
_diffrn_reflns_av_sigmaI/netI 0.0192
_diffrn_reflns_limit_h_max 10
_diffrn_reflns_limit_h_min -11
_diffrn_reflns_limit_k_max 12
_diffrn_reflns_limit_k_min -10
_diffrn_reflns_limit_l_max 21
_diffrn_reflns_limit_l_min -21
_diffrn_reflns_number 9153
_diffrn_reflns_theta_full 23.28
_diffrn_reflns_theta_max 23.28
_diffrn_reflns_theta_min 2.14
_exptl_absorpt_coefficient_mu 0.675
_exptl_absorpt_correction_T_max 1.000000
_exptl_absorpt_correction_T_min 0.811711
_exptl_absorpt_correction_type multi-scan
_exptl_absorpt_process_details SADABS
_exptl_crystal_colour RED
_exptl_crystal_density_diffrn 1.610
_exptl_crystal_density_method 'not measured'
_exptl_crystal_description PRISM
_exptl_crystal_F_000 1016
_exptl_crystal_size_max 0.28
_exptl_crystal_size_mid 0.16
_exptl_crystal_size_min 0.13
_refine_diff_density_max 0.166
_refine_diff_density_min -0.191
_refine_diff_density_rms 0.035
_refine_ls_abs_structure_details 'Flack H D (1983), Acta Cryst. A39, 876-881'
_refine_ls_abs_structure_Flack 0.00(3)
_refine_ls_extinction_coef 0.00004(18)
_refine_ls_extinction_expression Fc^*^=kFc[1+0.001xFc^2^\l^3^/sin(2\q)]^-1/4^
_refine_ls_extinction_method SHELXL
_refine_ls_goodness_of_fit_ref 1.055
_refine_ls_hydrogen_treatment mixed
_refine_ls_matrix_type full
_refine_ls_number_parameters 286
_refine_ls_number_reflns 2976
_refine_ls_number_restraints 0
_refine_ls_restrained_S_all 1.055
_refine_ls_R_factor_all 0.0201
_refine_ls_R_factor_gt 0.0189
_refine_ls_shift/su_max 0.001
_refine_ls_shift/su_mean 0.000
_refine_ls_structure_factor_coef Fsqd
_refine_ls_weighting_details 'calc w=1/[\s^2^(Fo^2^)+(0.0286P)^2^+0.2342P] where P=(Fo^2^+2Fc^2^)/3'
_refine_ls_weighting_scheme calc
_refine_ls_wR_factor_gt 0.0478
_refine_ls_wR_factor_ref 0.0485
_reflns_number_gt 2879
_reflns_number_total 2976
_reflns_threshold_expression >2sigma(I)
_cod_data_source_file om051081gsi20060203_110631.cif
_cod_data_source_block Compound_3_(lc2a)
_cod_depositor_comments
;
The following automatic conversions were performed:

'_symmetry_cell_setting' value 'Orthorhombic' changed to
'orthorhombic' according to
/home/saulius/struct/CIF-dictionaries/cif_core.dic dictionary named
'cif_core.dic' version 2.4.1 from
2010-06-29.

'_exptl_absorpt_correction_type' value 'MULTI-SCAN'
changed to 'multi-scan' according to
/home/saulius/struct/CIF-dictionaries/cif_core.dic dictionary named
'cif_core.dic' version 2.4.1 from 2010-06-29.

Automatic conversion script
Id: cif_fix_values 1715 2011-07-08 13:25:40Z adriana 
;
_cod_original_cell_volume 2072.1(8)
_cod_original_sg_symbol_H-M P2(1)2(1)2(1)
_cod_database_code 4075003

loop_
_symmetry_equiv_pos_as_xyz
'x, y, z'
'-x+1/2, -y, z+1/2'
'-x, y+1/2, -z+1/2'
'x+1/2, -y+1/2, -z'

loop_
_atom_site_label
_atom_site_type_symbol
_atom_site_fract_x
_atom_site_fract_y
_atom_site_fract_z
_atom_site_U_iso_or_equiv
_atom_site_adp_type
_atom_site_occupancy
_atom_site_symmetry_multiplicity
_atom_site_calc_flag
_atom_site_refinement_flags
Mo1 Mo 0.01366(2) 0.372330(18) 0.907298(10) 0.03825(9) Uani 1 1 d .
N1 N -0.0902(2) 0.5544(2) 0.89599(12) 0.0410(5) Uani 1 1 d .
N2 N 0.1707(2) 0.51584(19) 0.91964(11) 0.0388(5) Uani 1 1 d .
C2 C -0.1277(3) 0.2474(3) 0.91397(18) 0.0502(7) Uani 1 1 d .
O2 O -0.2038(2) 0.1684(2) 0.91803(14) 0.0703(7) Uani 1 1 d .
C3 C 0.1165(3) 0.2270(3) 0.93541(17) 0.0495(8) Uani 1 1 d .
O3 O 0.1728(2) 0.1391(2) 0.95163(14) 0.0743(7) Uani 1 1 d .
C4 C -0.0108(3) 0.3584(2) 1.06900(13) 0.0437(6) Uani 1 1 d .
O4 O -0.0097(2) 0.42948(14) 1.01659(8) 0.0445(4) Uani 1 1 d .
C5 C -0.0098(4) 0.4205(2) 1.13849(14) 0.0529(7) Uani 1 1 d .
H5 H -0.0242 0.5049 1.1371 0.063 Uiso 1 1 calc R
O5 O -0.0129(2) 0.24352(15) 1.06542(9) 0.0571(5) Uani 1 1 d .
C6 C 0.0087(3) 0.3738(3) 1.20259(14) 0.0581(7) Uani 1 1 d .
H6A H 0.0039 0.4312 1.2388 0.070 Uiso 1 1 calc R
O6 O 0.0406(3) 0.15574(19) 1.18124(13) 0.0699(7) Uani 1 1 d .
H6 H 0.019(4) 0.178(3) 1.1373(17) 0.077(11) Uiso 1 1 d .
C7 C 0.0360(3) 0.2441(3) 1.22647(17) 0.0636(9) Uani 1 1 d .
O7 O 0.0514(3) 0.2257(3) 1.28801(13) 0.1064(11) Uani 1 1 d .
C11 C -0.2180(3) 0.5741(3) 0.88340(16) 0.0505(8) Uani 1 1 d .
H11 H -0.2740 0.5064 0.8788 0.061 Uiso 1 1 calc R
C12 C -0.2732(3) 0.6909(3) 0.87660(17) 0.0566(8) Uani 1 1 d .
H12 H -0.3637 0.6999 0.8673 0.068 Uiso 1 1 calc R
C13 C -0.1942(3) 0.7918(3) 0.88368(16) 0.0554(8) Uani 1 1 d .
H13 H -0.2302 0.8704 0.8797 0.066 Uiso 1 1 calc R
C14 C -0.0576(3) 0.7760(2) 0.89703(14) 0.0444(7) Uani 1 1 d .
C15 C 0.0342(3) 0.8751(2) 0.90557(14) 0.0502(7) Uani 1 1 d .
H15 H 0.0028 0.9554 0.9026 0.060 Uiso 1 1 calc R
C16 C 0.1647(3) 0.8562(2) 0.91782(14) 0.0516(7) Uani 1 1 d .
H16 H 0.2216 0.9231 0.9230 0.062 Uiso 1 1 calc R
C17 C 0.2164(3) 0.7340(2) 0.92290(14) 0.0430(7) Uani 1 1 d .
C18 C 0.3513(3) 0.7077(3) 0.93439(15) 0.0494(7) Uani 1 1 d .
H18 H 0.4130 0.7712 0.9386 0.059 Uiso 1 1 calc R
C19 C 0.3912(3) 0.5885(3) 0.93935(15) 0.0512(7) Uani 1 1 d .
H19 H 0.4804 0.5700 0.9475 0.061 Uiso 1 1 calc R
C20 C 0.2987(3) 0.4948(3) 0.93225(14) 0.0445(7) Uani 1 1 d .
H20 H 0.3275 0.4138 0.9365 0.053 Uiso 1 1 calc R
C21 C -0.0098(3) 0.65541(19) 0.90304(11) 0.0376(5) Uani 1 1 d .
C22 C 0.1287(2) 0.6336(2) 0.91589(11) 0.0363(5) Uani 1 1 d .
C31 C -0.0778(4) 0.3403(3) 0.79668(15) 0.0594(9) Uani 1 1 d .
H31A H -0.0924 0.2555 0.7827 0.071 Uiso 1 1 calc R
H31B H -0.1486 0.3957 0.7824 0.071 Uiso 1 1 calc R
C32 C 0.0537(3) 0.3852(3) 0.79137(14) 0.0546(8) Uani 1 1 d .
C33 C 0.1507(4) 0.3041(3) 0.81754(16) 0.0615(8) Uani 1 1 d .
H33A H 0.2420 0.3335 0.8179 0.074 Uiso 1 1 calc R
H33B H 0.1422 0.2183 0.8042 0.074 Uiso 1 1 calc R
C34 C 0.0870(4) 0.5094(3) 0.75950(15) 0.0713(11) Uani 1 1 d .
H34A H 0.1651 0.5423 0.7819 0.107 Uiso 1 1 calc R
H34B H 0.0135 0.5647 0.7664 0.107 Uiso 1 1 calc R
H34C H 0.1036 0.4999 0.7101 0.107 Uiso 1 1 calc R

loop_
_atom_site_aniso_label
_atom_site_aniso_U_11
_atom_site_aniso_U_22
_atom_site_aniso_U_33
_atom_site_aniso_U_23
_atom_site_aniso_U_13
_atom_site_aniso_U_12
Mo1 0.04281(13) 0.02685(12) 0.04508(13) -0.00156(10) 0.00022(11) -0.00183(11)
N1 0.0401(13) 0.0390(13) 0.0439(13) -0.0003(11) 0.0004(11) 0.0022(10)
N2 0.0414(13) 0.0336(12) 0.0414(13) -0.0015(10) 0.0024(11) -0.0006(10)
C2 0.0540(17) 0.0406(16) 0.0562(17) -0.0017(16) -0.0029(16) -0.0034(14)
O2 0.0663(14) 0.0515(14) 0.0930(18) -0.0024(12) 0.0006(14) -0.0244(11)
C3 0.0516(18) 0.0311(17) 0.066(2) -0.0086(14) -0.0078(15) -0.0048(13)
O3 0.0800(16) 0.0350(12) 0.1079(18) -0.0032(13) -0.0140(14) 0.0111(13)
C4 0.0431(15) 0.0399(14) 0.0480(13) 0.0002(12) -0.0005(13) -0.0058(15)
O4 0.0536(12) 0.0357(8) 0.0442(9) 0.0040(7) -0.0010(11) -0.0034(10)
C5 0.0564(19) 0.0442(14) 0.0581(17) -0.0058(12) 0.0045(17) 0.0029(15)
O5 0.0836(15) 0.0371(10) 0.0505(9) 0.0035(8) -0.0058(12) -0.0120(11)
C6 0.061(2) 0.0673(17) 0.0464(14) -0.0055(14) -0.0013(14) -0.005(2)
O6 0.0954(19) 0.0582(13) 0.0560(13) 0.0112(11) -0.0073(13) 0.0080(12)
C7 0.060(2) 0.080(2) 0.0506(18) 0.0062(18) -0.0034(17) 0.0086(18)
O7 0.154(3) 0.113(2) 0.0521(14) 0.0145(14) -0.0114(16) 0.034(2)
C11 0.0422(18) 0.0528(18) 0.0563(18) 0.0026(14) -0.0007(14) -0.0012(14)
C12 0.0430(18) 0.064(2) 0.0627(19) 0.0098(16) 0.0003(15) 0.0102(16)
C13 0.059(2) 0.0492(19) 0.0581(18) 0.0109(15) 0.0076(15) 0.0167(16)
C14 0.0534(17) 0.0382(16) 0.0415(14) 0.0031(12) 0.0046(13) 0.0078(12)
C15 0.071(2) 0.0243(12) 0.0554(15) 0.0014(14) 0.0100(16) 0.0051(14)
C16 0.0639(19) 0.0328(15) 0.0582(17) -0.0039(14) 0.0043(14) -0.0102(13)
C17 0.0517(17) 0.0403(15) 0.0371(15) -0.0041(12) 0.0047(13) -0.0074(13)
C18 0.0496(18) 0.0481(18) 0.0506(16) -0.0046(14) 0.0017(14) -0.0132(14)
C19 0.0400(17) 0.062(2) 0.0513(16) 0.0021(14) -0.0020(14) -0.0060(14)
C20 0.0430(17) 0.0421(15) 0.0485(15) 0.0021(13) 0.0006(13) 0.0055(13)
C21 0.0486(15) 0.0312(12) 0.0330(11) 0.0001(9) 0.0039(15) -0.0017(11)
C22 0.0446(14) 0.0335(14) 0.0307(11) 0.0009(13) 0.0032(11) 0.0009(12)
C31 0.078(2) 0.051(2) 0.0497(17) -0.0098(14) -0.0112(16) 0.0008(15)
C32 0.074(2) 0.0477(18) 0.0420(15) -0.0097(14) 0.0066(14) -0.0031(17)
C33 0.071(2) 0.0540(18) 0.0596(19) -0.0157(16) 0.0126(17) -0.0009(17)
C34 0.112(3) 0.059(2) 0.0427(16) -0.0021(15) 0.0141(18) -0.013(2)

loop_
_atom_type_symbol
_atom_type_description
_atom_type_scat_dispersion_real
_atom_type_scat_dispersion_imag
_atom_type_scat_source
Mo Mo -1.6832 0.6857 'International Tables Vol C Tables 4.2.6.8 and 6.1.1.4'
H H 0.0000 0.0000 'International Tables Vol C Tables 4.2.6.8 and 6.1.1.4'
N N 0.0061 0.0033 'International Tables Vol C Tables 4.2.6.8 and 6.1.1.4'
C C 0.0033 0.0016 'International Tables Vol C Tables 4.2.6.8 and 6.1.1.4'
O O 0.0106 0.0060 'International Tables Vol C Tables 4.2.6.8 and 6.1.1.4'

loop_
_geom_angle_atom_site_label_1
_geom_angle_atom_site_label_2
_geom_angle_atom_site_label_3
_geom_angle
C3 Mo1 C2 78.79(12)
C3 Mo1 O4 91.50(10)
C2 Mo1 O4 93.31(11)
C3 Mo1 N2 99.40(10)
C2 Mo1 N2 170.21(12)
O4 Mo1 N2 77.07(7)
C3 Mo1 C32 102.92(12)
C2 Mo1 C32 103.60(13)
O4 Mo1 C32 159.53(9)
N2 Mo1 C32 86.19(10)
C3 Mo1 N1 168.40(10)
C2 Mo1 N1 106.26(11)
O4 Mo1 N1 77.91(7)
N2 Mo1 N1 73.81(8)
C32 Mo1 N1 86.24(10)
C3 Mo1 C33 68.30(13)
C2 Mo1 C33 104.74(13)
O4 Mo1 C33 149.08(10)
N2 Mo1 C33 83.25(11)
C32 Mo1 C33 35.82(11)
N1 Mo1 C33 119.16(10)
C3 Mo1 C31 109.51(12)
C2 Mo1 C31 70.73(13)
O4 Mo1 C31 149.72(10)
N2 Mo1 C31 118.67(10)
C32 Mo1 C31 35.93(11)
N1 Mo1 C31 82.09(10)
C33 Mo1 C31 61.18(12)
C11 N1 C21 117.3(2)
C11 N1 Mo1 127.6(2)
C21 N1 Mo1 115.09(16)
C20 N2 C22 118.4(2)
C20 N2 Mo1 125.60(18)
C22 N2 Mo1 115.98(17)
O2 C2 Mo1 175.4(3)
O3 C3 Mo1 177.5(3)
O5 C4 O4 124.7(2)
O5 C4 C5 120.2(2)
O4 C4 C5 115.1(2)
C4 O4 Mo1 125.39(15)
C6 C5 C4 130.0(3)
C5 C6 C7 131.1(3)
O7 C7 O6 121.5(3)
O7 C7 C6 118.3(3)
O6 C7 C6 120.2(3)
N1 C11 C12 123.4(3)
C13 C12 C11 119.7(3)
C12 C13 C14 119.2(3)
C21 C14 C13 117.6(3)
C21 C14 C15 118.4(3)
C13 C14 C15 123.9(3)
C16 C15 C14 122.2(3)
C15 C16 C17 120.4(3)
C18 C17 C22 117.4(2)
C18 C17 C16 123.4(3)
C22 C17 C16 119.2(3)
C19 C18 C17 119.3(3)
C18 C19 C20 119.8(3)
N2 C20 C19 122.6(3)
N1 C21 C14 122.8(2)
N1 C21 C22 117.1(2)
C14 C21 C22 120.1(2)
N2 C22 C17 122.4(2)
N2 C22 C21 118.0(2)
C17 C22 C21 119.6(2)
C32 C31 Mo1 69.10(16)
C33 C32 C31 113.9(3)
C33 C32 C34 123.2(3)
C31 C32 C34 122.9(3)
C33 C32 Mo1 74.75(17)
C31 C32 Mo1 74.97(16)
C34 C32 Mo1 119.1(2)
C32 C33 Mo1 69.43(17)

loop_
_geom_bond_atom_site_label_1
_geom_bond_atom_site_label_2
_geom_bond_distance
Mo1 C3 1.961(3)
Mo1 C2 1.967(3)
Mo1 O4 2.1814(17)
Mo1 N2 2.228(2)
Mo1 C32 2.245(3)
Mo1 N1 2.246(2)
Mo1 C33 2.313(3)
Mo1 C31 2.321(3)
N1 C11 1.321(4)
N1 C21 1.369(3)
N2 C20 1.326(3)
N2 C22 1.349(3)
C2 O2 1.151(3)
C3 O3 1.152(3)
C4 O5 1.250(3)
C4 O4 1.261(3)
C4 C5 1.484(4)
C5 C6 1.333(4)
C6 C7 1.506(4)
O6 C7 1.290(4)
C7 O7 1.197(4)
C11 C12 1.390(4)
C12 C13 1.360(5)
C13 C14 1.403(4)
C14 C21 1.400(4)
C14 C15 1.426(4)
C15 C16 1.344(4)
C16 C17 1.429(4)
C17 C18 1.399(4)
C17 C22 1.408(4)
C18 C19 1.359(4)
C19 C20 1.384(4)
C21 C22 1.430(4)
C31 C32 1.410(5)
C32 C33 1.403(5)
C32 C34 1.517(4)
